data_1520556
loop_
_publ_author_name
'Laird, Rebecca C.'
'Sinnwell, Michael A.'
'Nguyen, Nam P.'
'Swenson, Dale C.'
'Mariappan, S. V. Santhana'
'MacGillivray, Leonard R.'

_publ_section_title
;
 Intramolecular [2 + 2] Photodimerization Achieved in the Solid State via
 Coordination-Driven Self-Assembly.
;
_journal_issue 13
_journal_name_full 'Organic letters'
_journal_page_first 3233
_journal_page_last 3235
_journal_paper_doi 10.1021/acs.orglett.5b00527
_journal_volume 17
_journal_year 2015
_chemical_formula_sum 'C24 H18 N2'
_chemical_formula_weight 334.40
_chemical_name_common DEPN
_chemical_name_systematic
; 
 1,8-bis[(E)-2-(4-pyridyl)ethenyl] naphthalene 
;
_space_group_IT_number 2
_symmetry_cell_setting triclinic
_symmetry_space_group_name_Hall '-P 1'
_symmetry_space_group_name_H-M 'P -1'
_atom_sites_solution_hydrogens geom
_atom_sites_solution_primary direct
_atom_sites_solution_secondary difmap
_audit_creation_method SHELXL-97
_cell_angle_alpha 83.302(5)
_cell_angle_beta 82.714(5)
_cell_angle_gamma 79.240(5)
_cell_formula_units_Z 4
_cell_length_a 9.4274(9)
_cell_length_b 12.3411(12)
_cell_length_c 15.5934(16)
_cell_measurement_reflns_used 5461
_cell_measurement_temperature 150(2)
_cell_measurement_theta_max 25.35
_cell_measurement_theta_min 1.00
_cell_volume 1759.9(3)
_computing_cell_refinement 'HKL Scalepack (Otwinwski & Minor, 1997)'
_computing_data_collection 'CCD phi and omega scans'
_computing_data_reduction 'HKL Denzo, Scalepack (Otwinwski & Minor, 1997)'
_computing_structure_refinement 'SHELXL-97 (Sheldrick, 1997)'
_computing_structure_solution 'SHELXS-97 (Sheldrick, 1990)'
_diffrn_ambient_temperature 150(2)
_diffrn_detector_area_resol_mean 9
_diffrn_measured_fraction_theta_full 0.986
_diffrn_measured_fraction_theta_max 0.986
_diffrn_measurement_device_type 'Nonius Kappa CCD'
_diffrn_measurement_method 'CCD phi and omega scans'
_diffrn_radiation_monochromator graphite
_diffrn_radiation_source 'fine-focus sealed tube'
_diffrn_radiation_type MoK\a
_diffrn_radiation_wavelength 0.71073
_diffrn_reflns_av_R_equivalents 0.0528
_diffrn_reflns_av_sigmaI/netI 0.1037
_diffrn_reflns_limit_h_max 6
_diffrn_reflns_limit_h_min -11
_diffrn_reflns_limit_k_max 14
_diffrn_reflns_limit_k_min -14
_diffrn_reflns_limit_l_max 18
_diffrn_reflns_limit_l_min -18
_diffrn_reflns_number 15127
_diffrn_reflns_theta_full 25.37
_diffrn_reflns_theta_max 25.37
_diffrn_reflns_theta_min 3.00
_diffrn_standards_number 0
_exptl_absorpt_coefficient_mu 0.074
_exptl_absorpt_correction_T_max 0.9978
_exptl_absorpt_correction_T_min 0.9653
_exptl_absorpt_correction_type multi-scan
_exptl_absorpt_process_details 'HKL Scalepack (Otwinwski & Minor, 1997)'
_exptl_crystal_colour colorless
_exptl_crystal_density_diffrn 1.262
_exptl_crystal_density_method 'not measured'
_exptl_crystal_description blade
_exptl_crystal_F_000 704
_exptl_crystal_size_max 0.48
_exptl_crystal_size_mid 0.13
_exptl_crystal_size_min 0.03
_refine_diff_density_max 0.436
_refine_diff_density_min -0.334
_refine_diff_density_rms 0.090
_refine_ls_extinction_method none
_refine_ls_goodness_of_fit_ref 1.105
_refine_ls_hydrogen_treatment mixed
_refine_ls_matrix_type full
_refine_ls_number_parameters 469
_refine_ls_number_reflns 6371
_refine_ls_number_restraints 0
_refine_ls_restrained_S_all 1.105
_refine_ls_R_factor_all 0.2015
_refine_ls_R_factor_gt 0.1283
_refine_ls_shift/su_max 0.007
_refine_ls_shift/su_mean 0.001
_refine_ls_structure_factor_coef Fsqd
_refine_ls_weighting_details 'calc w=1/[\s^2^(Fo^2^)+(0.1239P)^2^+12.9498P] where P=(Fo^2^+2Fc^2^)/3'
_refine_ls_weighting_scheme calc
_refine_ls_wR_factor_gt 0.3784
_refine_ls_wR_factor_ref 0.4149
_reflns_number_gt 3456
_reflns_number_total 6371
_reflns_threshold_expression >2sigma(I)
_cod_data_source_file ol5b00527_si_002.cif
_cod_data_source_block mcg1365lt
_cod_depositor_comments
;
The following automatic conversions were performed:

'_symmetry_cell_setting' value 'Triclinic' changed to 'triclinic'
according to
/usr/data/users/saulius/crontab/automatic-downloads/rss-feeds/ACS/lib/dictionaries/cif_core.dic
dictionary named 'cif_core.dic' version 2.4.2 from 2011-04-26.

Automatic conversion script
Id: cif_fix_values 3271 2015-04-21 07:52:19Z andrius 

 Adding full bibliography for 1520555--1520560.cif.
;
_cod_original_sg_symbol_H-M P-1
_cod_database_code 1520556

loop_
_symmetry_equiv_pos_as_xyz
'x, y, z'
'-x, -y, -z'

loop_
_atom_site_label
_atom_site_type_symbol
_atom_site_fract_x
_atom_site_fract_y
_atom_site_fract_z
_atom_site_U_iso_or_equiv
_atom_site_adp_type
_atom_site_occupancy
_atom_site_symmetry_multiplicity
_atom_site_calc_flag
_atom_site_refinement_flags
C1 C 0.2502(8) 0.8403(6) 0.7518(5) 0.0360(18) Uani 1 1 d .
N2 N 0.0988(7) -0.2077(5) 0.4189(4) 0.0439(17) Uani 1 1 d .
C3 C 0.3337(8) 0.1484(6) 0.1083(5) 0.0340(17) Uani 1 1 d .
H3A H 0.3053 0.1971 0.0593 0.041 Uiso 1 1 calc R
C4 C 0.1915(8) 0.3173(6) 0.3274(5) 0.0326(17) Uani 1 1 d .
C5 C 0.2711(8) 0.3695(6) 0.2548(5) 0.0367(18) Uani 1 1 d .
C6 C 0.1484(8) 0.0135(6) 0.4047(5) 0.0330(17) Uani 1 1 d .
C7 C 0.3353(8) -0.1203(7) 0.0203(6) 0.046(2) Uani 1 1 d .
H7A H 0.3156 -0.1435 -0.0323 0.055 Uiso 1 1 calc R
C8 C 0.2750(8) 0.4850(6) 0.2552(5) 0.0380(18) Uani 1 1 d .
N9 N 0.3776(8) -0.1985(6) 0.0831(5) 0.0511(19) Uani 1 1 d .
C10 C 0.3584(8) 0.1946(6) 0.1777(5) 0.0337(17) Uani 1 1 d .
H10A H 0.3847 0.1465 0.2275 0.040 Uiso 1 1 calc R
C11 C 0.1773(8) -0.0594(6) 0.4773(5) 0.0384(19) Uani 1 1 d .
H11A H 0.2142 -0.0359 0.5246 0.046 Uiso 1 1 calc R
C12 C 0.3468(7) 0.0294(6) 0.1018(5) 0.0315(17) Uani 1 1 d .
C13 C 0.1767(8) 0.1273(6) 0.3987(5) 0.0369(18) Uani 1 1 d .
H13A H 0.2083 0.1496 0.4484 0.044 Uiso 1 1 calc R
C14 C 0.1522(9) -0.1673(7) 0.4806(6) 0.045(2) Uani 1 1 d .
H14A H 0.1750 -0.2157 0.5309 0.054 Uiso 1 1 calc R
C16 C 0.0932(9) -0.0282(7) 0.3390(5) 0.044(2) Uani 1 1 d .
H16A H 0.0701 0.0175 0.2876 0.053 Uiso 1 1 calc R
C17 C 0.1622(8) 0.2019(6) 0.3303(5) 0.0345(17) Uani 1 1 d .
H17A H 0.1314 0.1806 0.2800 0.041 Uiso 1 1 calc R
C19 C 0.1306(9) 0.3748(7) 0.3967(5) 0.043(2) Uani 1 1 d .
H19A H 0.0819 0.3383 0.4455 0.052 Uiso 1 1 calc R
C21 C 0.3186(8) -0.0087(6) 0.0270(5) 0.0368(18) Uani 1 1 d .
H21A H 0.2875 0.0426 -0.0201 0.044 Uiso 1 1 calc R
C22 C 0.4190(9) 0.3728(7) 0.1153(5) 0.044(2) Uani 1 1 d .
H22A H 0.4676 0.3362 0.0667 0.052 Uiso 1 1 calc R
C25 C 0.0727(9) -0.1369(7) 0.3498(6) 0.048(2) Uani 1 1 d .
H25A H 0.0367 -0.1634 0.3035 0.058 Uiso 1 1 calc R
C26 C 0.2063(9) 0.5412(7) 0.3279(6) 0.043(2) Uani 1 1 d .
H26A H 0.2080 0.6179 0.3279 0.051 Uiso 1 1 calc R
C28 C 0.1391(9) 0.4882(7) 0.3966(6) 0.047(2) Uani 1 1 d .
H28A H 0.0970 0.5268 0.4454 0.056 Uiso 1 1 calc R
C29 C 0.3478(8) 0.3134(6) 0.1821(5) 0.0359(18) Uani 1 1 d .
C30 C 0.3519(9) 0.5399(7) 0.1865(6) 0.047(2) Uani 1 1 d .
H30A H 0.3557 0.6160 0.1881 0.056 Uiso 1 1 calc R
C34 C 0.4218(10) 0.4862(7) 0.1172(6) 0.050(2) Uani 1 1 d .
H34A H 0.4721 0.5252 0.0704 0.059 Uiso 1 1 calc R
C36 C 0.3907(9) -0.0511(7) 0.1681(5) 0.044(2) Uani 1 1 d .
H36A H 0.4122 -0.0306 0.2212 0.053 Uiso 1 1 calc R
C41 C 0.4022(10) -0.1610(7) 0.1548(6) 0.051(2) Uani 1 1 d .
H41A H 0.4302 -0.2144 0.2013 0.061 Uiso 1 1 calc R
C15 C 0.1589(9) 0.7923(7) 0.8210(5) 0.043(2) Uani 1 1 d .
C18 C 0.3557(9) 1.0023(7) 0.6864(6) 0.045(2) Uani 1 1 d .
H18A H 0.3562 1.0796 0.6834 0.054 Uiso 1 1 calc R
C20 C 0.4377(9) 0.8289(7) 0.6276(5) 0.0411(19) Uani 1 1 d .
H20A H 0.4999 0.7877 0.5855 0.049 Uiso 1 1 calc R
C23 C 0.3399(9) 0.7773(7) 0.6846(5) 0.042(2) Uani 1 1 d .
C24 C 0.2583(9) 0.9546(7) 0.7501(5) 0.0409(19) Uani 1 1 d .
C27 C 0.0670(9) 0.8596(7) 0.8760(5) 0.045(2) Uani 1 1 d .
H27A H 0.0014 0.8288 0.9191 0.054 Uiso 1 1 calc R
C31 C 0.4469(9) 0.9414(7) 0.6307(6) 0.050(2) Uani 1 1 d .
H31A H 0.5181 0.9738 0.5929 0.060 Uiso 1 1 calc R
C32 C -0.0313(11) 0.3349(8) 0.9185(6) 0.054(2) Uani 1 1 d .
H32A H -0.1182 0.3052 0.9330 0.065 Uiso 1 1 calc R
C33 C -0.0455(10) 0.4489(7) 0.9057(5) 0.047(2) Uani 1 1 d .
H33A H -0.1381 0.4948 0.9133 0.057 Uiso 1 1 calc R
C35 C 0.1676(10) 1.0189(7) 0.8107(6) 0.047(2) Uani 1 1 d .
H35A H 0.1750 1.0945 0.8112 0.056 Uiso 1 1 calc R
C37 C 0.0620(10) 0.6171(7) 0.8636(6) 0.048(2) Uani 1 1 d .
H37A H -0.0329 0.6594 0.8715 0.057 Uiso 1 1 calc R
C38 C 0.0694(10) 0.9742(8) 0.8686(6) 0.051(2) Uani 1 1 d .
H38A H 0.0015 1.0207 0.9046 0.062 Uiso 1 1 calc R
C39 C 0.1707(10) 0.6717(7) 0.8373(5) 0.043(2) Uani 1 1 d .
H39A H 0.2650 0.6286 0.8281 0.052 Uiso 1 1 calc R
C40 C 0.2392(10) 0.4514(7) 0.6357(6) 0.053(2) Uani 1 1 d .
H40A H 0.1576 0.5038 0.6551 0.064 Uiso 1 1 calc R
C42 C 0.2240(11) 0.3470(8) 0.6198(7) 0.059(3) Uani 1 1 d .
H42A H 0.1278 0.3320 0.6262 0.071 Uiso 1 1 calc R
C43 C 0.4100(9) 0.5866(8) 0.6380(6) 0.051(2) Uani 1 1 d .
H43A H 0.5070 0.5988 0.6233 0.061 Uiso 1 1 calc R
N44 N 0.3297(10) 0.2650(6) 0.5965(6) 0.065(2) Uani 1 1 d .
C45 C 0.4649(11) 0.2938(8) 0.5852(6) 0.060(3) Uani 1 1 d .
H45A H 0.5459 0.2384 0.5701 0.072 Uiso 1 1 calc R
C46 C 0.4902(10) 0.3949(8) 0.5942(6) 0.053(2) Uani 1 1 d .
H46A H 0.5861 0.4103 0.5812 0.063 Uiso 1 1 calc R
C47 C 0.3133(10) 0.6685(7) 0.6711(6) 0.046(2) Uani 1 1 d .
H47A H 0.2174 0.6544 0.6875 0.055 Uiso 1 1 calc R
C48 C 0.3780(10) 0.4779(7) 0.6224(5) 0.046(2) Uani 1 1 d .
C49 C 0.0774(9) 0.4940(7) 0.8816(5) 0.044(2) Uani 1 1 d .
C50 C 0.2078(10) 0.4225(8) 0.8744(7) 0.060(3) Uani 1 1 d .
H50A H 0.2953 0.4510 0.8581 0.072 Uiso 1 1 calc R
N51 N 0.0928(10) 0.2628(7) 0.9126(6) 0.066(2) Uani 1 1 d .
C52 C 0.2125(11) 0.3105(8) 0.8904(6) 0.060(3) Uani 1 1 d .
H52A H 0.3048 0.2636 0.8857 0.072 Uiso 1 1 calc R

loop_
_atom_site_aniso_label
_atom_site_aniso_U_11
_atom_site_aniso_U_22
_atom_site_aniso_U_33
_atom_site_aniso_U_23
_atom_site_aniso_U_13
_atom_site_aniso_U_12
C1 0.038(4) 0.039(5) 0.031(4) 0.000(3) -0.008(3) -0.008(3)
N2 0.053(4) 0.037(4) 0.043(4) 0.001(3) -0.008(3) -0.011(3)
C3 0.038(4) 0.032(4) 0.030(4) 0.001(3) -0.006(3) -0.004(3)
C4 0.034(4) 0.036(4) 0.031(4) -0.007(3) -0.008(3) -0.007(3)
C5 0.036(4) 0.026(4) 0.050(5) -0.006(3) -0.009(4) -0.006(3)
C6 0.031(4) 0.033(4) 0.032(4) 0.000(3) -0.002(3) -0.002(3)
C7 0.037(4) 0.055(6) 0.050(5) -0.018(4) -0.006(4) -0.012(4)
C8 0.038(4) 0.034(4) 0.045(5) -0.009(4) -0.013(4) -0.008(3)
N9 0.053(4) 0.038(4) 0.068(5) -0.015(4) -0.011(4) -0.013(3)
C10 0.035(4) 0.033(4) 0.032(4) -0.001(3) 0.000(3) -0.006(3)
C11 0.038(4) 0.042(5) 0.035(4) 0.001(4) -0.006(3) -0.009(4)
C12 0.028(4) 0.029(4) 0.039(4) -0.006(3) -0.001(3) -0.008(3)
C13 0.038(4) 0.039(5) 0.033(4) -0.008(4) 0.000(3) -0.006(3)
C14 0.044(5) 0.044(5) 0.046(5) 0.004(4) -0.012(4) -0.002(4)
C16 0.058(5) 0.041(5) 0.037(5) 0.007(4) -0.017(4) -0.017(4)
C17 0.033(4) 0.035(4) 0.037(4) -0.005(3) -0.005(3) -0.008(3)
C19 0.048(5) 0.042(5) 0.040(5) -0.006(4) 0.000(4) -0.010(4)
C21 0.034(4) 0.038(5) 0.038(5) -0.006(4) -0.005(3) -0.005(3)
C22 0.052(5) 0.041(5) 0.039(5) -0.003(4) -0.001(4) -0.016(4)
C25 0.060(6) 0.040(5) 0.050(5) -0.004(4) -0.018(4) -0.016(4)
C26 0.044(5) 0.031(4) 0.054(5) -0.010(4) -0.011(4) -0.002(4)
C28 0.052(5) 0.044(5) 0.047(5) -0.023(4) 0.006(4) -0.010(4)
C29 0.038(4) 0.034(4) 0.037(4) -0.005(3) -0.008(3) -0.008(3)
C30 0.060(5) 0.025(4) 0.061(6) -0.001(4) -0.018(5) -0.016(4)
C34 0.062(6) 0.040(5) 0.046(5) -0.002(4) 0.001(4) -0.014(4)
C36 0.055(5) 0.041(5) 0.038(5) -0.005(4) -0.009(4) -0.013(4)
C41 0.058(6) 0.041(5) 0.057(6) -0.002(4) -0.015(5) -0.012(4)
C15 0.047(5) 0.041(5) 0.042(5) 0.003(4) -0.016(4) -0.010(4)
C18 0.042(5) 0.042(5) 0.052(5) -0.002(4) -0.007(4) -0.012(4)
C20 0.042(5) 0.050(5) 0.032(4) -0.006(4) -0.006(3) -0.008(4)
C23 0.044(5) 0.042(5) 0.044(5) 0.004(4) -0.014(4) -0.014(4)
C24 0.044(5) 0.038(5) 0.043(5) -0.005(4) -0.015(4) -0.007(4)
C27 0.050(5) 0.046(5) 0.038(5) -0.005(4) -0.009(4) -0.005(4)
C31 0.043(5) 0.055(6) 0.055(6) 0.012(4) -0.021(4) -0.016(4)
C32 0.060(6) 0.054(6) 0.048(6) 0.000(4) -0.004(4) -0.009(5)
C33 0.062(6) 0.046(5) 0.036(5) 0.000(4) -0.006(4) -0.017(4)
C35 0.058(5) 0.033(5) 0.053(6) -0.005(4) -0.019(4) -0.008(4)
C37 0.048(5) 0.045(5) 0.050(5) -0.008(4) -0.007(4) -0.006(4)
C38 0.056(5) 0.054(6) 0.046(5) -0.012(4) -0.018(4) 0.000(4)
C39 0.057(5) 0.037(5) 0.035(5) -0.004(4) -0.004(4) -0.007(4)
C40 0.049(5) 0.043(5) 0.068(6) -0.006(4) -0.016(5) -0.002(4)
C42 0.060(6) 0.045(6) 0.074(7) -0.005(5) -0.010(5) -0.013(5)
C43 0.042(5) 0.056(6) 0.058(6) 0.001(5) -0.009(4) -0.019(4)
N44 0.079(6) 0.044(5) 0.073(6) -0.005(4) -0.021(5) -0.005(4)
C45 0.062(6) 0.060(7) 0.056(6) -0.013(5) -0.009(5) 0.002(5)
C46 0.043(5) 0.058(6) 0.057(6) -0.008(5) -0.004(4) -0.008(4)
C47 0.049(5) 0.040(5) 0.046(5) 0.001(4) -0.005(4) -0.004(4)
C48 0.055(5) 0.044(5) 0.040(5) 0.003(4) -0.012(4) -0.008(4)
C49 0.050(5) 0.050(5) 0.033(4) -0.005(4) -0.005(4) -0.012(4)
C50 0.051(6) 0.049(6) 0.078(7) 0.003(5) -0.010(5) -0.010(4)
N51 0.080(6) 0.044(5) 0.070(6) 0.007(4) -0.001(5) -0.017(4)
C52 0.061(6) 0.052(6) 0.059(6) 0.003(5) -0.001(5) -0.003(5)

loop_
_atom_type_symbol
_atom_type_description
_atom_type_scat_dispersion_real
_atom_type_scat_dispersion_imag
_atom_type_scat_source
C C 0.0033 0.0016 'International Tables Vol C Tables 4.2.6.8 and 6.1.1.4'
H H 0.0000 0.0000 'International Tables Vol C Tables 4.2.6.8 and 6.1.1.4'
N N 0.0061 0.0033 'International Tables Vol C Tables 4.2.6.8 and 6.1.1.4'

loop_
_geom_angle_atom_site_label_1
_geom_angle_atom_site_label_2
_geom_angle_atom_site_label_3
_geom_angle
C24 C1 C15 118.4(7)
C24 C1 C23 118.0(7)
C15 C1 C23 123.6(7)
C25 N2 C14 114.6(7)
C10 C3 C12 125.6(7)
C10 C3 H3A 117.2
C12 C3 H3A 117.2
C19 C4 C5 120.4(7)
C19 C4 C17 116.3(7)
C5 C4 C17 123.2(7)
C8 C5 C4 117.6(7)
C8 C5 C29 118.1(7)
C4 C5 C29 124.3(7)
C11 C6 C16 116.0(7)
C11 C6 C13 120.8(7)
C16 C6 C13 123.2(7)
N9 C7 C21 124.1(8)
N9 C7 H7A 118.0
C21 C7 H7A 118.0
C30 C8 C26 120.5(7)
C30 C8 C5 120.1(7)
C26 C8 C5 119.3(8)
C41 N9 C7 115.1(7)
C3 C10 C29 124.7(7)
C3 C10 H10A 117.7
C29 C10 H10A 117.7
C6 C11 C14 119.7(8)
C6 C11 H11A 120.1
C14 C11 H11A 120.1
C21 C12 C36 116.4(7)
C21 C12 C3 120.6(7)
C36 C12 C3 123.1(7)
C17 C13 C6 126.0(7)
C17 C13 H13A 117.0
C6 C13 H13A 117.0
N2 C14 C11 124.8(8)
N2 C14 H14A 117.6
C11 C14 H14A 117.6
C25 C16 C6 119.0(7)
C25 C16 H16A 120.5
C6 C16 H16A 120.5
C13 C17 C4 124.1(7)
C13 C17 H17A 118.0
C4 C17 H17A 118.0
C4 C19 C28 120.9(8)
C4 C19 H19A 119.6
C28 C19 H19A 119.6
C7 C21 C12 120.3(8)
C7 C21 H21A 119.8
C12 C21 H21A 119.8
C29 C22 C34 121.8(8)
C29 C22 H22A 119.1
C34 C22 H22A 119.1
N2 C25 C16 125.8(8)
N2 C25 H25A 117.1
C16 C25 H25A 117.1
C28 C26 C8 121.3(8)
C28 C26 H26A 119.3
C8 C26 H26A 119.3
C26 C28 C19 120.3(8)
C26 C28 H28A 119.9
C19 C28 H28A 119.9
C22 C29 C5 119.1(7)
C22 C29 C10 118.3(7)
C5 C29 C10 122.6(7)
C34 C30 C8 121.3(7)
C34 C30 H30A 119.4
C8 C30 H30A 119.4
C30 C34 C22 119.6(8)
C30 C34 H34A 120.2
C22 C34 H34A 120.2
C41 C36 C12 118.5(8)
C41 C36 H36A 120.7
C12 C36 H36A 120.7
N9 C41 C36 125.7(9)
N9 C41 H41A 117.2
C36 C41 H41A 117.2
C27 C15 C1 119.7(8)
C27 C15 C39 119.7(8)
C1 C15 C39 120.5(8)
C31 C18 C24 121.7(8)
C31 C18 H18A 119.2
C24 C18 H18A 119.2
C23 C20 C31 121.6(8)
C23 C20 H20A 119.2
C31 C20 H20A 119.2
C20 C23 C47 120.8(8)
C20 C23 C1 118.4(7)
C47 C23 C1 120.3(7)
C35 C24 C18 121.0(8)
C35 C24 C1 119.3(8)
C18 C24 C1 119.7(8)
C15 C27 C38 120.3(8)
C15 C27 H27A 119.9
C38 C27 H27A 119.9
C18 C31 C20 120.2(8)
C18 C31 H31A 119.9
C20 C31 H31A 119.9
N51 C32 C33 126.0(9)
N51 C32 H32A 117.0
C33 C32 H32A 117.0
C49 C33 C32 118.3(9)
C49 C33 H33A 120.9
C32 C33 H33A 120.9
C38 C35 C24 120.7(8)
C38 C35 H35A 119.6
C24 C35 H35A 119.6
C39 C37 C49 125.1(8)
C39 C37 H37A 117.5
C49 C37 H37A 117.5
C35 C38 C27 120.8(9)
C35 C38 H38A 119.6
C27 C38 H38A 119.6
C37 C39 C15 126.1(8)
C37 C39 H39A 116.9
C15 C39 H39A 116.9
C42 C40 C48 117.9(9)
C42 C40 H40A 121.0
C48 C40 H40A 121.0
N44 C42 C40 126.8(9)
N44 C42 H42A 116.6
C40 C42 H42A 116.6
C47 C43 C48 125.1(8)
C47 C43 H43A 117.4
C48 C43 H43A 117.4
C42 N44 C45 113.5(8)
C46 C45 N44 124.2(9)
C46 C45 H45A 117.9
N44 C45 H45A 117.9
C45 C46 C48 120.9(9)
C45 C46 H46A 119.5
C48 C46 H46A 119.5
C43 C47 C23 126.6(8)
C43 C47 H47A 116.7
C23 C47 H47A 116.7
C40 C48 C46 116.4(8)
C40 C48 C43 123.5(8)
C46 C48 C43 120.1(8)
C33 C49 C50 117.5(8)
C33 C49 C37 118.5(8)
C50 C49 C37 123.9(8)
C52 C50 C49 120.4(9)
C52 C50 H50A 119.8
C49 C50 H50A 119.8
C32 N51 C52 114.0(8)
N51 C52 C50 123.6(9)
N51 C52 H52A 118.2
C50 C52 H52A 118.2

loop_
_geom_bond_atom_site_label_1
_geom_bond_atom_site_label_2
_geom_bond_distance
C1 C24 1.424(11)
C1 C15 1.436(11)
C1 C23 1.462(11)
N2 C25 1.324(10)
N2 C14 1.325(10)
C3 C10 1.345(10)
C3 C12 1.466(10)
C3 H3A 0.9500
C4 C19 1.367(11)
C4 C5 1.434(11)
C4 C17 1.495(10)
C5 C8 1.433(10)
C5 C29 1.441(11)
C6 C11 1.383(10)
C6 C16 1.394(11)
C6 C13 1.468(10)
C7 N9 1.336(11)
C7 C21 1.372(11)
C7 H7A 0.9500
C8 C30 1.395(12)
C8 C26 1.420(11)
N9 C41 1.321(11)
C10 C29 1.460(10)
C10 H10A 0.9500
C11 C14 1.389(11)
C11 H11A 0.9500
C12 C21 1.380(10)
C12 C36 1.394(11)
C13 C17 1.330(10)
C13 H13A 0.9500
C14 H14A 0.9500
C16 C25 1.379(11)
C16 H16A 0.9500
C17 H17A 0.9500
C19 C28 1.417(11)
C19 H19A 0.9500
C21 H21A 0.9500
C22 C29 1.378(11)
C22 C34 1.408(11)
C22 H22A 0.9500
C25 H25A 0.9500
C26 C28 1.339(12)
C26 H26A 0.9500
C28 H28A 0.9500
C30 C34 1.366(12)
C30 H30A 0.9500
C34 H34A 0.9500
C36 C41 1.377(11)
C36 H36A 0.9500
C41 H41A 0.9500
C15 C27 1.372(11)
C15 C39 1.467(11)
C18 C31 1.335(12)
C18 C24 1.418(11)
C18 H18A 0.9500
C20 C23 1.388(11)
C20 C31 1.414(12)
C20 H20A 0.9500
C23 C47 1.454(11)
C24 C35 1.405(12)
C27 C38 1.411(12)
C27 H27A 0.9500
C31 H31A 0.9500
C32 N51 1.331(12)
C32 C33 1.381(12)
C32 H32A 0.9500
C33 C49 1.369(12)
C33 H33A 0.9500
C35 C38 1.355(12)
C35 H35A 0.9500
C37 C39 1.326(12)
C37 C49 1.496(12)
C37 H37A 0.9500
C38 H38A 0.9500
C39 H39A 0.9500
C40 C42 1.376(12)
C40 C48 1.391(12)
C40 H40A 0.9500
C42 N44 1.330(12)
C42 H42A 0.9500
C43 C47 1.333(12)
C43 C48 1.482(12)
C43 H43A 0.9500
N44 C45 1.370(13)
C45 C46 1.340(13)
C45 H45A 0.9500
C46 C48 1.394(12)
C46 H46A 0.9500
C47 H47A 0.9500
C49 C50 1.373(12)
C50 C52 1.369(13)
C50 H50A 0.9500
N51 C52 1.357(12)
C52 H52A 0.9500
